data_7233151
loop_
_publ_author_name
'Yulia A. Getmanenko'
'Marina Fonari'
'Chad Risko'
'Bhupinder Sandhu'
'Elena Galan'
'Lingyun Zhu'
'Paul Tongwa'
'Do Kyung Hwang'
'Sanjeev Singh'
'He Wang'
'Shree Prakash Tiwari'
'Yueh-Lin Loo'
'Jean-Luc Bredas'
'Bernard Kippelen'
'Tatiana Timofeeva'
'Seth R. Marder'

_publ_section_title
;
 Benzo[1,2-b:6,5-b']dithiophene(dithiazole)-4,5-dione derivatives:
 synthesis, electronic properties, crystal packing and charge transport
;
_journal_name_full 'Journal of Materials Chemistry C'
_journal_page_first 1467
_journal_page_last 1481
_journal_paper_doi 10.1039/C2TC00805J
_journal_volume 1
_journal_year 2013
_chemical_formula_moiety 'C28 H30 N2 O2 S4'
_chemical_formula_sum 'C28 H30 N2 O2 S4'
_chemical_formula_weight 554.78
_chemical_name_common
;
2,7-Bis-(4-n-hexyl-thiophene-2-yl)-benzo[1,2-d:4,3-d']bis(thiazole)-4,5-dione
;
_chemical_name_systematic
;
2,7-Bis-(4-n-hexyl-thiophene-2-yl)-benzo[1,2-d:4,3-d']bis(thiazole)-4,5-dione
;
_space_group_IT_number 56
_space_group_name_Hall '-P 2ab 2ac'
_space_group_name_H-M_alt 'P c c n'
_symmetry_cell_setting orthorhombic
_symmetry_space_group_name_Hall '-P 2ab 2ac'
_symmetry_space_group_name_H-M 'P c c n'
_atom_sites_solution_hydrogens geom
_atom_sites_solution_primary direct
_atom_sites_solution_secondary difmap
_cell_angle_alpha 90.00
_cell_angle_beta 90.00
_cell_angle_gamma 90.00
_cell_formula_units_Z 4
_cell_length_a 5.4624(10)
_cell_length_b 34.996(6)
_cell_length_c 14.787(3)
_cell_measurement_reflns_used 1486
_cell_measurement_temperature 100(2)
_cell_measurement_theta_max 22.37
_cell_measurement_theta_min 2.76
_cell_volume 2826.7(9)
_computing_cell_refinement 'SAINTPlus, v. 6.2 (Bruker, 2001)'
_computing_data_collection 'APEX2 (Bruker, 2005)'
_computing_data_reduction 'SAINTPlus, v. 6.2 (Bruker, 2001)'
_computing_molecular_graphics 'SHELXTL (Sheldrick, 2008)'
_computing_publication_material 'SHELXTL (Sheldrick, 2008)'
_computing_structure_refinement 'SHELXL-97 (Sheldrick, 2008)'
_computing_structure_solution 'SHELXS-97 (Sheldrick, 2008)'
_diffrn_ambient_temperature 100(2)
_diffrn_measured_fraction_theta_full 1.000
_diffrn_measured_fraction_theta_max 1.000
_diffrn_measurement_device_type 'Bruker APEX-II CCD'
_diffrn_measurement_method '\f and \w scans'
_diffrn_radiation_monochromator graphite
_diffrn_radiation_source 'fine-focus sealed tube'
_diffrn_radiation_type MoK\a
_diffrn_radiation_wavelength 0.71073
_diffrn_reflns_av_R_equivalents 0.0625
_diffrn_reflns_av_sigmaI/netI 0.0257
_diffrn_reflns_limit_h_max 7
_diffrn_reflns_limit_h_min -7
_diffrn_reflns_limit_k_max 45
_diffrn_reflns_limit_k_min -45
_diffrn_reflns_limit_l_max 19
_diffrn_reflns_limit_l_min -19
_diffrn_reflns_number 38099
_diffrn_reflns_theta_full 27.50
_diffrn_reflns_theta_max 27.49
_diffrn_reflns_theta_min 2.33
_exptl_absorpt_coefficient_mu 0.364
_exptl_absorpt_correction_T_max 0.982
_exptl_absorpt_correction_T_min 0.966
_exptl_absorpt_correction_type multi-scan
_exptl_absorpt_process_details 'SADABS (Sheldrick, 2003)'
_exptl_crystal_colour black
_exptl_crystal_density_diffrn 1.304
_exptl_crystal_density_meas ?
_exptl_crystal_density_method 'not measured'
_exptl_crystal_description needle
_exptl_crystal_F_000 1168
_exptl_crystal_size_max 0.1
_exptl_crystal_size_mid 0.08
_exptl_crystal_size_min 0.05
_refine_diff_density_max 0.214
_refine_diff_density_min -0.186
_refine_diff_density_rms 0.038
_refine_ls_extinction_method none
_refine_ls_goodness_of_fit_ref 1.048
_refine_ls_hydrogen_treatment constr
_refine_ls_matrix_type full
_refine_ls_number_parameters 164
_refine_ls_number_reflns 3242
_refine_ls_number_restraints 0
_refine_ls_restrained_S_all 1.048
_refine_ls_R_factor_all 0.0621
_refine_ls_R_factor_gt 0.0385
_refine_ls_shift/su_max 0.000
_refine_ls_shift/su_mean 0.000
_refine_ls_structure_factor_coef Fsqd
_refine_ls_weighting_details 'calc w=1/[\s^2^(Fo^2^)+(0.0414P)^2^+0.9511P] where P=(Fo^2^+2Fc^2^)/3'
_refine_ls_weighting_scheme calc
_refine_ls_wR_factor_gt 0.0881
_refine_ls_wR_factor_ref 0.1019
_reflns_number_gt 2325
_reflns_number_total 3242
_reflns_threshold_expression >2sigma(I)
_cod_data_source_file 1000008.cif
_cod_data_source_block PCOD1000008
_cod_depositor_comments
;
The following automatic conversions were performed:

data item '_exptl_crystal_density_meas' value 'not measured' was
changed to '?' -- the value is perceived as not measured.

Automatic conversion script
Id: cif_fix_values 6909 2019-04-08 15:41:33Z antanas 
;
_cod_original_sg_symbol_Hall -P2ab2ac
_cod_original_sg_symbol_H-M Pccn
_cod_database_code 7233151

loop_
_symmetry_equiv_pos_as_xyz
'x, y, z'
'-x+1/2, -y+1/2, z'
'x+1/2, -y, -z+1/2'
'-x, y+1/2, -z+1/2'
'-x, -y, -z'
'x-1/2, y-1/2, -z'
'-x-1/2, y, z-1/2'
'x, -y-1/2, z-1/2'

loop_
_atom_site_label
_atom_site_type_symbol
_atom_site_fract_x
_atom_site_fract_y
_atom_site_fract_z
_atom_site_U_iso_or_equiv
_atom_site_adp_type
_atom_site_occupancy
_atom_site_symmetry_multiplicity
_atom_site_calc_flag
_atom_site_refinement_flags
_atom_site_disorder_assembly
_atom_site_disorder_group
S1 S 0.98309(10) 0.215456(15) 0.30580(3) 0.04764(15) Uani 1 1 d . . .
S2 S 1.55691(11) 0.139911(16) 0.40866(4) 0.05546(17) Uani 1 1 d . . .
O1 O 0.9354(4) 0.22428(5) 0.63634(10) 0.0837(6) Uani 1 1 d . . .
N1 N 1.1330(3) 0.19579(5) 0.46584(11) 0.0481(4) Uani 1 1 d . . .
C1 C 1.1688(4) 0.18939(5) 0.37962(13) 0.0436(4) Uani 1 1 d . . .
C2 C 0.9486(4) 0.22233(5) 0.47635(13) 0.0458(5) Uani 1 1 d . . .
C3 C 0.8465(4) 0.23612(5) 0.39773(12) 0.0421(4) Uani 1 1 d . . .
C4 C 0.8574(5) 0.23527(6) 0.56452(14) 0.0557(6) Uani 1 1 d . . .
C5 C 1.3459(4) 0.16328(5) 0.34195(13) 0.0440(4) Uani 1 1 d . . .
C6 C 1.3771(4) 0.15382(6) 0.25306(14) 0.0496(5) Uani 1 1 d . . .
H6A H 1.2805 0.1638 0.2070 0.060 Uiso 1 1 calc R . .
C7 C 1.5689(4) 0.12754(6) 0.23720(15) 0.0504(5) Uani 1 1 d . . .
C8 C 1.6807(4) 0.11787(6) 0.31593(15) 0.0569(6) Uani 1 1 d . . .
H8 H 1.8117 0.1009 0.3192 0.068 Uiso 1 1 calc R . .
C9 C 1.6291(4) 0.11252(7) 0.14453(15) 0.0615(6) Uani 1 1 d . . .
H9A H 1.7835 0.0989 0.1471 0.074 Uiso 1 1 calc R . .
H9B H 1.6490 0.1339 0.1034 0.074 Uiso 1 1 calc R . .
C10 C 1.4317(4) 0.08584(7) 0.10769(15) 0.0611(6) Uani 1 1 d . . .
H10A H 1.4276 0.0629 0.1446 0.073 Uiso 1 1 calc R . .
H10B H 1.2739 0.0983 0.1133 0.073 Uiso 1 1 calc R . .
C11 C 1.4692(4) 0.07448(7) 0.01032(15) 0.0596(6) Uani 1 1 d . . .
H11A H 1.6301 0.0630 0.0043 0.072 Uiso 1 1 calc R . .
H11B H 1.4664 0.0973 -0.0268 0.072 Uiso 1 1 calc R . .
C12 C 1.2807(4) 0.04676(7) -0.02546(15) 0.0600(6) Uani 1 1 d . . .
H12A H 1.1189 0.0572 -0.0142 0.072 Uiso 1 1 calc R . .
H12B H 1.2940 0.0230 0.0080 0.072 Uiso 1 1 calc R . .
C13 C 1.3042(5) 0.03812(8) -0.12536(16) 0.0711(7) Uani 1 1 d . . .
H13A H 1.2912 0.0618 -0.1590 0.085 Uiso 1 1 calc R . .
H13B H 1.4655 0.0276 -0.1367 0.085 Uiso 1 1 calc R . .
C14 C 1.1140(5) 0.01053(9) -0.16012(19) 0.0878(9) Uani 1 1 d . . .
H14A H 1.1383 0.0065 -0.2237 0.132 Uiso 1 1 calc R . .
H14B H 0.9536 0.0209 -0.1501 0.132 Uiso 1 1 calc R . .
H14C H 1.1290 -0.0134 -0.1287 0.132 Uiso 1 1 calc R . .

loop_
_atom_site_aniso_label
_atom_site_aniso_U_11
_atom_site_aniso_U_22
_atom_site_aniso_U_33
_atom_site_aniso_U_23
_atom_site_aniso_U_13
_atom_site_aniso_U_12
S1 0.0530(3) 0.0541(3) 0.0358(2) 0.0016(2) -0.0001(2) 0.0090(2)
S2 0.0574(3) 0.0617(3) 0.0473(3) 0.0015(2) -0.0102(2) 0.0095(3)
O1 0.1248(16) 0.0869(12) 0.0395(9) 0.0018(8) -0.0094(9) 0.0406(12)
N1 0.0572(11) 0.0471(9) 0.0401(9) -0.0005(7) -0.0064(8) 0.0031(8)
C1 0.0455(11) 0.0425(10) 0.0429(11) 0.0015(8) -0.0029(8) -0.0028(9)
C2 0.0583(12) 0.0403(10) 0.0389(10) -0.0020(8) -0.0050(9) 0.0017(9)
C3 0.0502(11) 0.0402(10) 0.0361(9) -0.0005(7) -0.0008(8) -0.0026(8)
C4 0.0799(16) 0.0508(12) 0.0363(10) 0.0006(9) -0.0035(10) 0.0081(11)
C5 0.0432(11) 0.0452(10) 0.0437(10) 0.0019(8) -0.0020(9) 0.0004(9)
C6 0.0475(12) 0.0555(12) 0.0457(11) 0.0043(9) -0.0022(9) 0.0053(10)
C7 0.0448(12) 0.0558(12) 0.0506(12) -0.0002(9) 0.0030(10) 0.0006(10)
C8 0.0483(12) 0.0617(13) 0.0608(14) -0.0022(11) -0.0049(10) 0.0107(11)
C9 0.0504(13) 0.0771(15) 0.0569(14) -0.0067(12) 0.0094(11) 0.0054(12)
C10 0.0587(14) 0.0734(15) 0.0513(13) -0.0046(11) 0.0102(11) 0.0012(12)
C11 0.0531(13) 0.0782(15) 0.0476(12) -0.0040(11) 0.0077(10) 0.0033(12)
C12 0.0528(13) 0.0729(15) 0.0544(13) -0.0023(11) 0.0084(11) 0.0037(12)
C13 0.0559(15) 0.0996(19) 0.0579(14) -0.0118(14) 0.0056(12) -0.0052(14)
C14 0.0766(19) 0.113(2) 0.0738(18) -0.0176(17) 0.0021(15) -0.0161(18)

loop_
_atom_type_symbol
_atom_type_description
_atom_type_scat_dispersion_real
_atom_type_scat_dispersion_imag
_atom_type_scat_source
C C 0.0033 0.0016 'International Tables Vol C Tables 4.2.6.8 and 6.1.1.4'
H H 0.0000 0.0000 'International Tables Vol C Tables 4.2.6.8 and 6.1.1.4'
N N 0.0061 0.0033 'International Tables Vol C Tables 4.2.6.8 and 6.1.1.4'
O O 0.0106 0.0060 'International Tables Vol C Tables 4.2.6.8 and 6.1.1.4'
S S 0.1246 0.1234 'International Tables Vol C Tables 4.2.6.8 and 6.1.1.4'

loop_
_geom_angle_atom_site_label_1
_geom_angle_atom_site_label_2
_geom_angle_atom_site_label_3
_geom_angle
_geom_angle_site_symmetry_1
_geom_angle_site_symmetry_3
C3 S1 C1 88.71(9) . .
C8 S2 C5 91.12(10) . .
C1 N1 C2 109.51(16) . .
N1 C1 C5 125.77(18) . .
N1 C1 S1 115.62(15) . .
C5 C1 S1 118.61(15) . .
C3 C2 N1 115.91(17) . .
C3 C2 C4 120.30(18) . .
N1 C2 C4 123.78(17) . .
C2 C3 C3 122.37(11) . 2_655
C2 C3 S1 110.25(14) . .
C3 C3 S1 127.38(6) 2_655 .
O1 C4 C2 124.3(2) . .
O1 C4 C4 118.38(14) . 2_655
C2 C4 C4 117.31(11) . 2_655
C6 C5 C1 127.49(18) . .
C6 C5 S2 110.62(15) . .
C1 C5 S2 121.87(15) . .
C5 C6 C7 114.19(19) . .
C5 C6 H6A 122.9 . .
C7 C6 H6A 122.9 . .
C8 C7 C6 110.68(19) . .
C8 C7 C9 126.6(2) . .
C6 C7 C9 122.72(19) . .
C7 C8 S2 113.38(17) . .
C7 C8 H8 123.3 . .
S2 C8 H8 123.3 . .
C7 C9 C10 112.61(18) . .
C7 C9 H9A 109.1 . .
C10 C9 H9A 109.1 . .
C7 C9 H9B 109.1 . .
C10 C9 H9B 109.1 . .
H9A C9 H9B 107.8 . .
C11 C10 C9 113.96(19) . .
C11 C10 H10A 108.8 . .
C9 C10 H10A 108.8 . .
C11 C10 H10B 108.8 . .
C9 C10 H10B 108.8 . .
H10A C10 H10B 107.7 . .
C10 C11 C12 114.29(19) . .
C10 C11 H11A 108.7 . .
C12 C11 H11A 108.7 . .
C10 C11 H11B 108.7 . .
C12 C11 H11B 108.7 . .
H11A C11 H11B 107.6 . .
C11 C12 C13 114.35(19) . .
C11 C12 H12A 108.7 . .
C13 C12 H12A 108.7 . .
C11 C12 H12B 108.7 . .
C13 C12 H12B 108.7 . .
H12A C12 H12B 107.6 . .
C14 C13 C12 113.7(2) . .
C14 C13 H13A 108.8 . .
C12 C13 H13A 108.8 . .
C14 C13 H13B 108.8 . .
C12 C13 H13B 108.8 . .
H13A C13 H13B 107.7 . .
C13 C14 H14A 109.5 . .
C13 C14 H14B 109.5 . .
H14A C14 H14B 109.5 . .
C13 C14 H14C 109.5 . .
H14A C14 H14C 109.5 . .
H14B C14 H14C 109.5 . .

loop_
_geom_bond_atom_site_label_1
_geom_bond_atom_site_label_2
_geom_bond_distance
_geom_bond_site_symmetry_2
S1 C3 1.7110(19) .
S1 C1 1.747(2) .
S2 C8 1.712(2) .
S2 C5 1.724(2) .
O1 C4 1.207(2) .
N1 C1 1.309(2) .
N1 C2 1.379(3) .
C1 C5 1.443(3) .
C2 C3 1.377(3) .
C2 C4 1.467(3) .
C3 C3 1.434(4) 2_655
C4 C4 1.562(4) 2_655
C5 C6 1.366(3) .
C6 C7 1.414(3) .
C6 H6A 0.9300 .
C7 C8 1.357(3) .
C7 C9 1.504(3) .
C8 H8 0.9300 .
C9 C10 1.526(3) .
C9 H9A 0.9700 .
C9 H9B 0.9700 .
C10 C11 1.508(3) .
C10 H10A 0.9700 .
C10 H10B 0.9700 .
C11 C12 1.510(3) .
C11 H11A 0.9700 .
C11 H11B 0.9700 .
C12 C13 1.513(3) .
C12 H12A 0.9700 .
C12 H12B 0.9700 .
C13 C14 1.509(4) .
C13 H13A 0.9700 .
C13 H13B 0.9700 .
C14 H14A 0.9600 .
C14 H14B 0.9600 .
C14 H14C 0.9600 .
